data_4111486
loop_
_publ_author_name
'Reyes Garc\'ia-Zarracino'
'Herbert H\"opfl'

_publ_contact_author_address
;
     Centro de Inverstigaciones Qu\'imicas
     Universidad Aut\'onoma del Estado de Morelos
     Av. Universidad 1001, C.P. 62210 Cuernavaca
     M\'exico
;
_publ_contact_author_email hhopfl@buzon.uaem.mx
_publ_contact_author_fax '+52 777-329-7997'
_publ_contact_author_name 'Herbert H\"opfl'
_publ_contact_author_phone '+52 777-329-7997'
_publ_section_title
;
 Self-Assembly of Diorganotin(IV) Oxides (R = Me,nBu, Ph) and
 2,5-Pyridinedicarboxylic Acid to Polymeric and Trinuclear Macrocyclic
 Hybrids with Porous Solid-State Structures: Influence of Substituents and
 Solvent on the Supramolecular Structure
;
_journal_name_full 'Journal of the American Chemical Society'
_journal_page_first 3120
_journal_page_last 3130
_journal_paper_doi 10.1021/ja0437095
_journal_volume 127
_journal_year 2005
_chemical_formula_moiety 'C45 H63 Sn3 N3 O12, 3(C H4 O), H2 O'
_chemical_formula_sum 'C48 H77 N3 O16 Sn3'
_chemical_formula_weight 1308.20
_chemical_melting_point 579(1)
_chemical_name_systematic
; 
 ? 
;
_space_group_IT_number 9
_symmetry_cell_setting monoclinic
_symmetry_space_group_name_Hall 'C -2yc'
_symmetry_space_group_name_H-M 'C 1 c 1'
_atom_sites_solution_hydrogens geom
_atom_sites_solution_primary direct
_atom_sites_solution_secondary difmap
_audit_creation_method SHELXL-97
_cell_angle_alpha 90.00
_cell_angle_beta 114.730(3)
_cell_angle_gamma 90.00
_cell_formula_units_Z 4
_cell_length_a 26.594(4)
_cell_length_b 9.5792(14)
_cell_length_c 24.200(4)
_cell_measurement_reflns_used 2209
_cell_measurement_temperature 100(2)
_cell_measurement_theta_max 44.2
_cell_measurement_theta_min 4.6
_cell_volume 5599.5(15)
_computing_cell_refinement 'Bruker SAINT'
_computing_data_collection 'Bruker SMART'
_computing_data_reduction 'Bruker SAINT'
_computing_molecular_graphics 'Bruker SHELXTL'
_computing_publication_material 'Bruker SHELXTL'
_computing_structure_refinement 'SHELXL-97 (Sheldrick, 1997)'
_computing_structure_solution 'SHELXS-97 (Sheldrick, 1990)'
_diffrn_ambient_temperature 100(2)
_diffrn_measured_fraction_theta_full 0.999
_diffrn_measured_fraction_theta_max 0.999
_diffrn_measurement_device_type 'CCD area detector'
_diffrn_measurement_method 'phi and omega scans'
_diffrn_radiation_monochromator graphite
_diffrn_radiation_source 'fine-focus sealed tube'
_diffrn_radiation_type MoK\a
_diffrn_radiation_wavelength 0.71073
_diffrn_reflns_av_R_equivalents 0.0727
_diffrn_reflns_av_sigmaI/netI 0.1244
_diffrn_reflns_limit_h_max 32
_diffrn_reflns_limit_h_min -25
_diffrn_reflns_limit_k_max 11
_diffrn_reflns_limit_k_min -11
_diffrn_reflns_limit_l_max 26
_diffrn_reflns_limit_l_min -29
_diffrn_reflns_number 14271
_diffrn_reflns_theta_full 26.00
_diffrn_reflns_theta_max 26.00
_diffrn_reflns_theta_min 1.69
_exptl_absorpt_coefficient_mu 1.394
_exptl_absorpt_correction_T_max 0.894
_exptl_absorpt_correction_T_min 0.733
_exptl_absorpt_correction_type empirical
_exptl_absorpt_process_details SADABS
_exptl_crystal_colour colorless
_exptl_crystal_density_diffrn 1.552
_exptl_crystal_description rectangular
_exptl_crystal_F_000 2656
_exptl_crystal_size_max 0.23
_exptl_crystal_size_mid 0.11
_exptl_crystal_size_min 0.08
_refine_diff_density_max 1.575
_refine_diff_density_min -2.227
_refine_diff_density_rms 0.192
_refine_ls_abs_structure_details 'Flack H D (1983), Acta Cryst. A39, 876-881'
_refine_ls_abs_structure_Flack 10(10)
_refine_ls_extinction_method none
_refine_ls_goodness_of_fit_ref 1.086
_refine_ls_hydrogen_treatment constr
_refine_ls_matrix_type full
_refine_ls_number_parameters 384
_refine_ls_number_reflns 8077
_refine_ls_number_restraints 3
_refine_ls_restrained_S_all 1.086
_refine_ls_R_factor_all 0.0886
_refine_ls_R_factor_gt 0.0751
_refine_ls_shift/su_max 0.029
_refine_ls_shift/su_mean 0.001
_refine_ls_structure_factor_coef Fsqd
_refine_ls_weighting_details 'calc w=1/[\s^2^(Fo^2^)+(0.0575P)^2^+0.0000P] where P=(Fo^2^+2Fc^2^)/3'
_refine_ls_weighting_scheme calc
_refine_ls_wR_factor_gt 0.1452
_refine_ls_wR_factor_ref 0.1516
_reflns_number_gt 6879
_reflns_number_total 8077
_reflns_threshold_expression >2sigma(I)
_cod_data_source_file ja0437095si20041202_030437_2.cif
_cod_data_source_block zgarviem
_cod_original_cell_volume 5599.6(14)
_cod_database_code 4111486

loop_
_symmetry_equiv_pos_as_xyz
'x, y, z'
'x, -y, z+1/2'
'x+1/2, y+1/2, z'
'x+1/2, -y+1/2, z+1/2'

loop_
_atom_site_label
_atom_site_type_symbol
_atom_site_fract_x
_atom_site_fract_y
_atom_site_fract_z
_atom_site_U_iso_or_equiv
_atom_site_adp_type
_atom_site_occupancy
_atom_site_symmetry_multiplicity
_atom_site_calc_flag
_atom_site_refinement_flags
Sn1 Sn 0.45041(4) 0.16473(9) 0.76583(4) 0.0102(2) Uani 1 1 d .
N1 N 0.3526(5) 0.1882(12) 0.7416(5) 0.0154(15) Uani 1 1 d .
O1 O 0.4326(4) 0.0798(9) 0.8421(4) 0.0148(12) Uani 1 1 d .
O2 O 0.3819(4) 0.1202(10) 0.8957(4) 0.0174(13) Uani 1 1 d .
O3 O 0.1632(4) 0.2173(10) 0.6091(4) 0.0207(13) Uani 1 1 d .
O4 O 0.2208(4) 0.3202(10) 0.5790(4) 0.0169(13) Uani 1 1 d .
C1 C 0.3113(5) 0.2259(14) 0.6883(6) 0.0148(17) Uani 1 1 d .
H1 H 0.3195 0.2497 0.6548 0.018 Uiso 1 1 calc R
C2 C 0.2572(5) 0.2302(14) 0.6818(6) 0.0136(17) Uani 1 1 d .
C3 C 0.2447(5) 0.1985(15) 0.7306(6) 0.0189(19) Uani 1 1 d .
H3 H 0.2074 0.1942 0.7259 0.023 Uiso 1 1 calc R
C4 C 0.2881(6) 0.1734(16) 0.7860(6) 0.022(2) Uani 1 1 d .
H4 H 0.2816 0.1662 0.8216 0.026 Uiso 1 1 calc R
C5 C 0.3411(5) 0.1587(14) 0.7898(6) 0.0145(17) Uani 1 1 d .
C6 C 0.3887(6) 0.1157(14) 0.8460(6) 0.0153(18) Uani 1 1 d .
C7 C 0.2107(6) 0.2596(15) 0.6197(6) 0.020(3) Uani 1 1 d .
C8 C 0.4629(6) 0.3604(15) 0.8129(6) 0.0182(19) Uani 1 1 d .
H8A H 0.4265 0.4075 0.7993 0.022 Uiso 1 1 calc R
H8B H 0.4759 0.3406 0.8568 0.022 Uiso 1 1 calc R
C9 C 0.5030(6) 0.4614(15) 0.8050(7) 0.023(2) Uani 1 1 d .
H9A H 0.4892 0.4905 0.7619 0.028 Uiso 1 1 calc R
H9B H 0.5395 0.4161 0.8168 0.028 Uiso 1 1 calc R
C10 C 0.5089(6) 0.5917(16) 0.8464(7) 0.028(2) Uani 1 1 d .
H10A H 0.4718 0.6326 0.8358 0.034 Uiso 1 1 calc R
H10B H 0.5239 0.5616 0.8894 0.034 Uiso 1 1 calc R
C11 C 0.5465(7) 0.7021(17) 0.8392(8) 0.034(2) Uani 1 1 d .
H11A H 0.5809 0.6584 0.8422 0.051 Uiso 1 1 calc R
H11B H 0.5551 0.7723 0.8713 0.051 Uiso 1 1 calc R
H11C H 0.5279 0.7471 0.7994 0.051 Uiso 1 1 calc R
C12 C 0.4328(6) -0.0230(14) 0.7142(7) 0.0209(19) Uani 1 1 d .
H12A H 0.4141 0.0035 0.6708 0.025 Uiso 1 1 calc R
H12B H 0.4687 -0.0653 0.7204 0.025 Uiso 1 1 calc R
C13 C 0.3984(7) -0.1365(16) 0.7249(8) 0.034(2) Uani 1 1 d .
H13A H 0.3621 -0.0973 0.7190 0.040 Uiso 1 1 calc R
H13B H 0.4172 -0.1690 0.7676 0.040 Uiso 1 1 calc R
C14 C 0.3892(7) -0.2597(16) 0.6828(8) 0.031(2) Uani 1 1 d .
H14A H 0.3694 -0.2266 0.6403 0.037 Uiso 1 1 calc R
H14B H 0.4258 -0.2951 0.6875 0.037 Uiso 1 1 calc R
C15 C 0.3570(8) -0.3794(18) 0.6924(8) 0.043(3) Uani 1 1 d .
H15A H 0.3690 -0.3948 0.7362 0.065 Uiso 1 1 calc R
H15B H 0.3638 -0.4641 0.6738 0.065 Uiso 1 1 calc R
H15C H 0.3174 -0.3573 0.6737 0.065 Uiso 1 1 calc R
Sn21 Sn 0.12842(4) 0.27659(11) 0.50482(4) 0.0164(2) Uani 1 1 d .
N21 N 0.1643(5) 0.4231(12) 0.4477(5) 0.0154(15) Uani 1 1 d .
O21 O 0.0661(4) 0.2957(9) 0.4084(4) 0.0148(12) Uani 1 1 d .
O22 O 0.0346(4) 0.4174(10) 0.3203(4) 0.0174(13) Uani 1 1 d .
O23 O 0.2933(4) 0.2768(10) 0.9176(4) 0.0207(13) Uani 1 1 d .
O24 O 0.3263(4) 0.4106(10) 0.9985(4) 0.0169(13) Uani 1 1 d .
C21 C 0.2159(6) 0.4808(14) 0.4678(6) 0.0148(17) Uani 1 1 d .
H21 H 0.2427 0.4599 0.5076 0.018 Uiso 1 1 calc R
C22 C 0.2298(5) 0.5697(14) 0.4309(6) 0.0136(17) Uani 1 1 d .
C23 C 0.1891(5) 0.6019(16) 0.3723(6) 0.0189(19) Uani 1 1 d .
H23 H 0.1972 0.6635 0.3464 0.023 Uiso 1 1 calc R
C24 C 0.1378(6) 0.5429(15) 0.3534(6) 0.022(2) Uani 1 1 d .
H24 H 0.1099 0.5632 0.3141 0.026 Uiso 1 1 calc R
C25 C 0.1267(5) 0.4537(14) 0.3916(6) 0.0145(17) Uani 1 1 d .
C26 C 0.0716(6) 0.3845(14) 0.3734(6) 0.0153(18) Uani 1 1 d .
C27 C 0.2864(6) 0.3660(15) 0.9513(6) 0.019(3) Uani 1 1 d .
C28 C 0.0986(6) 0.4556(15) 0.5328(6) 0.0182(19) Uani 1 1 d .
H28A H 0.0883 0.4273 0.5660 0.022 Uiso 1 1 calc R
H28B H 0.1296 0.5227 0.5503 0.022 Uiso 1 1 calc R
C29 C 0.0488(6) 0.5336(15) 0.4844(7) 0.023(2) Uani 1 1 d .
H29A H 0.0189 0.4661 0.4623 0.028 Uiso 1 1 calc R
H29B H 0.0603 0.5779 0.4545 0.028 Uiso 1 1 calc R
C30 C 0.0267(6) 0.6471(17) 0.5143(7) 0.028(2) Uani 1 1 d .
H30A H 0.0173 0.6039 0.5459 0.034 Uiso 1 1 calc R
H30B H 0.0557 0.7182 0.5341 0.034 Uiso 1 1 calc R
C31 C -0.0243(7) 0.7164(17) 0.4667(7) 0.034(2) Uani 1 1 d .
H31A H -0.0168 0.7445 0.4319 0.051 Uiso 1 1 calc R
H31B H -0.0338 0.7990 0.4843 0.051 Uiso 1 1 calc R
H31C H -0.0553 0.6505 0.4530 0.051 Uiso 1 1 calc R
C32 C 0.1572(6) 0.0925(14) 0.4812(7) 0.0209(19) Uani 1 1 d .
H32A H 0.1259 0.0470 0.4475 0.025 Uiso 1 1 calc R
H32B H 0.1851 0.1175 0.4656 0.025 Uiso 1 1 calc R
C33 C 0.1835(7) -0.0144(17) 0.5334(8) 0.034(2) Uani 1 1 d .
H33A H 0.2166 0.0292 0.5655 0.040 Uiso 1 1 calc R
H33B H 0.1567 -0.0325 0.5512 0.040 Uiso 1 1 calc R
C34 C 0.2001(7) -0.1493(15) 0.5174(7) 0.031(2) Uani 1 1 d .
H34A H 0.2249 -0.1325 0.4970 0.037 Uiso 1 1 calc R
H34B H 0.1667 -0.1982 0.4883 0.037 Uiso 1 1 calc R
C35 C 0.2291(8) -0.2411(17) 0.5717(8) 0.043(3) Uani 1 1 d .
H35A H 0.2648 -0.1994 0.5980 0.065 Uiso 1 1 calc R
H35B H 0.2352 -0.3333 0.5581 0.065 Uiso 1 1 calc R
H35C H 0.2062 -0.2506 0.5944 0.065 Uiso 1 1 calc R
Sn41 Sn 0.38919(3) 0.29486(9) 0.96560(4) 0.0126(2) Uani 1 1 d .
N41 N 0.4508(4) 0.4427(12) 1.0480(5) 0.0154(15) Uani 1 1 d .
O41 O 0.4776(4) 0.2708(10) 0.9764(4) 0.0148(12) Uani 1 1 d .
O42 O 0.5632(4) 0.3609(10) 1.0121(4) 0.0174(13) Uani 1 1 d .
O43 O 0.4998(4) 0.2341(10) 0.7112(4) 0.0207(13) Uani 1 1 d .
O44 O 0.4134(4) 0.3076(10) 0.6693(4) 0.0169(13) Uani 1 1 d .
C41 C 0.4370(6) 0.5261(14) 1.0840(6) 0.0148(17) Uani 1 1 d .
H41 H 0.3996 0.5292 1.0789 0.018 Uiso 1 1 calc R
C42 C 0.4764(5) 0.6081(14) 1.1287(6) 0.0136(17) Uani 1 1 d .
C43 C 0.5302(5) 0.6094(15) 1.1324(6) 0.0189(19) Uani 1 1 d .
H43 H 0.5574 0.6673 1.1616 0.023 Uiso 1 1 calc R
C44 C 0.5441(6) 0.5303(15) 1.0953(6) 0.022(2) Uani 1 1 d .
H44 H 0.5809 0.5297 1.0983 0.026 Uiso 1 1 calc R
C45 C 0.5025(6) 0.4481(14) 1.0516(6) 0.0145(17) Uani 1 1 d .
C46 C 0.5151(6) 0.3524(14) 1.0102(6) 0.0153(18) Uani 1 1 d .
C47 C 0.4620(6) 0.3067(14) 0.6719(6) 0.015(3) Uani 1 1 d .
C48 C 0.3817(6) 0.4519(14) 0.8996(6) 0.0182(19) Uani 1 1 d .
H48A H 0.4192 0.4896 0.9093 0.022 Uiso 1 1 calc R
H48B H 0.3689 0.4061 0.8593 0.022 Uiso 1 1 calc R
C49 C 0.3427(6) 0.5770(15) 0.8936(7) 0.023(2) Uani 1 1 d .
H49A H 0.3054 0.5420 0.8864 0.028 Uiso 1 1 calc R
H49B H 0.3572 0.6314 0.9319 0.028 Uiso 1 1 calc R
C50 C 0.3385(6) 0.6724(16) 0.8401(7) 0.028(2) Uani 1 1 d .
H50A H 0.3758 0.7063 0.8468 0.034 Uiso 1 1 calc R
H50B H 0.3233 0.6188 0.8016 0.034 Uiso 1 1 calc R
C51 C 0.3004(7) 0.7978(16) 0.8356(8) 0.034(2) Uani 1 1 d .
H51A H 0.2621 0.7652 0.8215 0.051 Uiso 1 1 calc R
H51B H 0.3027 0.8661 0.8066 0.051 Uiso 1 1 calc R
H51C H 0.3121 0.8414 0.8757 0.051 Uiso 1 1 calc R
C52 C 0.4003(6) 0.1217(15) 1.0241(7) 0.0209(19) Uani 1 1 d .
H52A H 0.4326 0.0671 1.0261 0.025 Uiso 1 1 calc R
H52B H 0.4089 0.1568 1.0656 0.025 Uiso 1 1 calc R
C53 C 0.3504(7) 0.0247(17) 1.0050(8) 0.034(2) Uani 1 1 d .
H53A H 0.3212 0.0706 1.0139 0.040 Uiso 1 1 calc R
H53B H 0.3353 0.0097 0.9605 0.040 Uiso 1 1 calc R
C54 C 0.3637(7) -0.1132(16) 1.0362(7) 0.031(2) Uani 1 1 d .
H54A H 0.3797 -0.0977 1.0807 0.037 Uiso 1 1 calc R
H54B H 0.3923 -0.1596 1.0265 0.037 Uiso 1 1 calc R
C55 C 0.3139(8) -0.2108(18) 1.0186(8) 0.043(3) Uani 1 1 d .
H55A H 0.2852 -0.1657 1.0279 0.065 Uiso 1 1 calc R
H55B H 0.3254 -0.2980 1.0417 0.065 Uiso 1 1 calc R
H55C H 0.2990 -0.2313 0.9750 0.065 Uiso 1 1 calc R
O91 O 0.1570(9) 0.022(2) 0.7813(9) 0.119(4) Uani 1 1 d .
H91 H 0.1515 -0.0594 0.7676 0.179 Uiso 1 1 calc R
C91 C 0.1836(13) 0.018(4) 0.8475(12) 0.130(8) Uani 1 1 d .
H91A H 0.2000 0.1096 0.8631 0.195 Uiso 1 1 calc R
H91B H 0.2126 -0.0531 0.8607 0.195 Uiso 1 1 calc R
H91C H 0.1560 -0.0041 0.8631 0.195 Uiso 1 1 calc R
O92 O 0.1169(9) 0.278(2) 0.7339(10) 0.119(4) Uani 1 1 d .
H92 H 0.1180 0.2007 0.7507 0.179 Uiso 1 1 calc R
C92 C 0.0649(13) 0.289(4) 0.6782(13) 0.130(8) Uani 1 1 d .
H92A H 0.0361 0.2332 0.6831 0.195 Uiso 1 1 calc R
H92B H 0.0710 0.2535 0.6435 0.195 Uiso 1 1 calc R
H92C H 0.0532 0.3866 0.6711 0.195 Uiso 1 1 calc R
O93 O 0.1703(8) 0.548(2) 0.7422(9) 0.119(4) Uani 1 1 d D
H93 H 0.1527 0.4727 0.7325 0.179 Uiso 1 1 calc RD
C93 C 0.1867(13) 0.590(4) 0.6943(11) 0.130(8) Uani 1 1 d .
H93A H 0.1858 0.6923 0.6910 0.195 Uiso 1 1 calc R
H93B H 0.1611 0.5498 0.6555 0.195 Uiso 1 1 calc R
H93C H 0.2244 0.5569 0.7040 0.195 Uiso 1 1 calc R
O94 O 0.6174(9) 0.256(2) 0.7714(9) 0.119(4) Uani 1 1 d .

loop_
_atom_site_aniso_label
_atom_site_aniso_U_11
_atom_site_aniso_U_22
_atom_site_aniso_U_33
_atom_site_aniso_U_23
_atom_site_aniso_U_13
_atom_site_aniso_U_12
Sn1 0.0065(4) 0.0150(5) 0.0082(4) 0.0007(4) 0.0021(3) 0.0013(4)
N1 0.007(3) 0.022(4) 0.014(4) 0.003(3) 0.002(3) 0.000(3)
O1 0.009(3) 0.020(3) 0.014(3) 0.001(2) 0.004(2) -0.002(2)
O2 0.013(3) 0.027(3) 0.012(3) -0.002(2) 0.005(2) 0.000(3)
O3 0.023(3) 0.026(4) 0.012(3) 0.001(3) 0.007(3) 0.003(3)
O4 0.011(3) 0.023(3) 0.016(3) -0.004(2) 0.004(2) -0.003(2)
C1 0.011(4) 0.026(5) 0.008(4) 0.008(3) 0.005(3) 0.007(3)
C2 0.006(4) 0.019(4) 0.015(4) 0.000(3) 0.003(3) -0.003(3)
C3 0.005(4) 0.038(5) 0.012(4) 0.001(4) 0.001(4) -0.009(4)
C4 0.012(4) 0.036(5) 0.015(4) 0.000(4) 0.003(4) -0.001(4)
C5 0.012(4) 0.020(4) 0.012(4) -0.002(3) 0.006(3) -0.001(3)
C6 0.013(4) 0.020(4) 0.012(4) -0.001(3) 0.004(3) 0.003(3)
C7 0.014(8) 0.028(9) 0.019(8) 0.006(6) 0.007(6) 0.002(6)
C8 0.019(5) 0.024(5) 0.010(4) -0.001(3) 0.005(4) 0.002(4)
C9 0.016(5) 0.025(5) 0.022(5) 0.002(4) 0.002(4) -0.002(4)
C10 0.016(5) 0.038(6) 0.032(5) -0.001(4) 0.011(4) 0.001(4)
C11 0.040(6) 0.026(5) 0.037(6) 0.004(5) 0.016(5) 0.005(5)
C12 0.014(4) 0.018(4) 0.029(5) 0.001(4) 0.007(4) 0.004(4)
C13 0.022(5) 0.030(5) 0.043(6) 0.002(5) 0.008(5) 0.003(4)
C14 0.031(6) 0.025(5) 0.034(6) 0.002(4) 0.011(5) 0.000(4)
C15 0.056(7) 0.027(6) 0.041(6) -0.003(5) 0.014(5) -0.008(5)
Sn21 0.0059(5) 0.0268(6) 0.0145(5) 0.0066(4) 0.0022(4) 0.0004(4)
N21 0.007(3) 0.022(4) 0.014(4) 0.003(3) 0.002(3) 0.000(3)
O21 0.009(3) 0.020(3) 0.014(3) 0.001(2) 0.004(2) -0.002(2)
O22 0.013(3) 0.027(3) 0.012(3) -0.002(2) 0.005(2) 0.000(3)
O23 0.023(3) 0.026(4) 0.012(3) 0.001(3) 0.007(3) 0.003(3)
O24 0.011(3) 0.023(3) 0.016(3) -0.004(2) 0.004(2) -0.003(2)
C21 0.011(4) 0.026(5) 0.008(4) 0.008(3) 0.005(3) 0.007(3)
C22 0.006(4) 0.019(4) 0.015(4) 0.000(3) 0.003(3) -0.003(3)
C23 0.005(4) 0.038(5) 0.012(4) 0.001(4) 0.001(4) -0.009(4)
C24 0.012(4) 0.036(5) 0.015(4) 0.000(4) 0.003(4) -0.001(4)
C25 0.012(4) 0.020(4) 0.012(4) -0.002(3) 0.006(3) -0.001(3)
C26 0.013(4) 0.020(4) 0.012(4) -0.001(3) 0.004(3) 0.003(3)
C27 0.017(8) 0.019(8) 0.014(7) 0.003(6) 0.002(6) 0.007(6)
C28 0.019(5) 0.024(5) 0.010(4) -0.001(3) 0.005(4) 0.002(4)
C29 0.016(5) 0.025(5) 0.022(5) 0.002(4) 0.002(4) -0.002(4)
C30 0.016(5) 0.038(6) 0.032(5) -0.001(4) 0.011(4) 0.001(4)
C31 0.040(6) 0.026(5) 0.037(6) 0.004(5) 0.016(5) 0.005(5)
C32 0.014(4) 0.018(4) 0.029(5) 0.001(4) 0.007(4) 0.004(4)
C33 0.022(5) 0.030(5) 0.043(6) 0.002(5) 0.008(5) 0.003(4)
C34 0.031(6) 0.025(5) 0.034(6) 0.002(4) 0.011(5) 0.000(4)
C35 0.056(7) 0.027(6) 0.041(6) -0.003(5) 0.014(5) -0.008(5)
Sn41 0.0089(5) 0.0147(5) 0.0120(5) -0.0003(4) 0.0022(4) 0.0023(4)
N41 0.007(3) 0.022(4) 0.014(4) 0.003(3) 0.002(3) 0.000(3)
O41 0.009(3) 0.020(3) 0.014(3) 0.001(2) 0.004(2) -0.002(2)
O42 0.013(3) 0.027(3) 0.012(3) -0.002(2) 0.005(2) 0.000(3)
O43 0.023(3) 0.026(4) 0.012(3) 0.001(3) 0.007(3) 0.003(3)
O44 0.011(3) 0.023(3) 0.016(3) -0.004(2) 0.004(2) -0.003(2)
C41 0.011(4) 0.026(5) 0.008(4) 0.008(3) 0.005(3) 0.007(3)
C42 0.006(4) 0.019(4) 0.015(4) 0.000(3) 0.003(3) -0.003(3)
C43 0.005(4) 0.038(5) 0.012(4) 0.001(4) 0.001(4) -0.009(4)
C44 0.012(4) 0.036(5) 0.015(4) 0.000(4) 0.003(4) -0.001(4)
C45 0.012(4) 0.020(4) 0.012(4) -0.002(3) 0.006(3) -0.001(3)
C46 0.013(4) 0.020(4) 0.012(4) -0.001(3) 0.004(3) 0.003(3)
C47 0.019(8) 0.021(8) 0.006(6) -0.002(6) 0.007(6) -0.002(6)
C48 0.019(5) 0.024(5) 0.010(4) -0.001(3) 0.005(4) 0.002(4)
C49 0.016(5) 0.025(5) 0.022(5) 0.002(4) 0.002(4) -0.002(4)
C50 0.016(5) 0.038(6) 0.032(5) -0.001(4) 0.011(4) 0.001(4)
C51 0.040(6) 0.026(5) 0.037(6) 0.004(5) 0.016(5) 0.005(5)
C52 0.014(4) 0.018(4) 0.029(5) 0.001(4) 0.007(4) 0.004(4)
C53 0.022(5) 0.030(5) 0.043(6) 0.002(5) 0.008(5) 0.003(4)
C54 0.031(6) 0.025(5) 0.034(6) 0.002(4) 0.011(5) 0.000(4)
C55 0.056(7) 0.027(6) 0.041(6) -0.003(5) 0.014(5) -0.008(5)
O91 0.105(9) 0.145(9) 0.117(9) -0.021(7) 0.055(7) -0.024(7)
C91 0.126(17) 0.21(2) 0.067(11) -0.003(13) 0.053(12) -0.025(16)
O92 0.105(9) 0.145(9) 0.117(9) -0.021(7) 0.055(7) -0.024(7)
C92 0.126(17) 0.21(2) 0.067(11) -0.003(13) 0.053(12) -0.025(16)
O93 0.105(9) 0.145(9) 0.117(9) -0.021(7) 0.055(7) -0.024(7)
C93 0.126(17) 0.21(2) 0.067(11) -0.003(13) 0.053(12) -0.025(16)
O94 0.105(9) 0.145(9) 0.117(9) -0.021(7) 0.055(7) -0.024(7)

loop_
_atom_type_symbol
_atom_type_description
_atom_type_scat_dispersion_real
_atom_type_scat_dispersion_imag
_atom_type_scat_source
C C 0.0033 0.0016 'International Tables Vol C Tables 4.2.6.8 and 6.1.1.4'
H H 0.0000 0.0000 'International Tables Vol C Tables 4.2.6.8 and 6.1.1.4'
N N 0.0061 0.0033 'International Tables Vol C Tables 4.2.6.8 and 6.1.1.4'
O O 0.0106 0.0060 'International Tables Vol C Tables 4.2.6.8 and 6.1.1.4'
Sn Sn -0.6537 1.4246 'International Tables Vol C Tables 4.2.6.8 and 6.1.1.4'

loop_
_geom_angle_atom_site_label_1
_geom_angle_atom_site_label_2
_geom_angle_atom_site_label_3
_geom_angle
_geom_angle_site_symmetry_1
_geom_angle_site_symmetry_3
C12 Sn1 C8 175.9(6) . .
C12 Sn1 O22 88.2(5) . 4
C8 Sn1 O22 95.8(4) . 4
C12 Sn1 O1 96.1(5) . .
C8 Sn1 O1 85.4(4) . .
O22 Sn1 O1 83.7(3) 4 .
C12 Sn1 O43 86.9(5) . .
C8 Sn1 O43 93.1(4) . .
O22 Sn1 O43 76.6(3) 4 .
O1 Sn1 O43 160.0(3) . .
C12 Sn1 N1 89.2(5) . .
C8 Sn1 N1 87.7(5) . .
O22 Sn1 N1 153.1(4) 4 .
O1 Sn1 N1 70.0(3) . .
O43 Sn1 N1 130.0(4) . .
C12 Sn1 O44 90.6(4) . .
C8 Sn1 O44 86.0(4) . .
O22 Sn1 O44 130.5(3) 4 .
O1 Sn1 O44 145.5(3) . .
O43 Sn1 O44 53.9(3) . .
N1 Sn1 O44 76.3(3) . .
C1 N1 C5 119.6(12) . .
C1 N1 Sn1 128.1(9) . .
C5 N1 Sn1 112.3(8) . .
C6 O1 Sn1 119.0(8) . .
C6 O2 Sn41 134.4(9) . .
C7 O3 Sn21 93.0(9) . .
C7 O4 Sn21 91.1(8) . .
N1 C1 C2 120.6(12) . .
C1 C2 C3 120.4(12) . .
C1 C2 C7 119.7(12) . .
C3 C2 C7 119.7(12) . .
C4 C3 C2 117.7(12) . .
C3 C4 C5 120.0(14) . .
N1 C5 C4 120.9(13) . .
N1 C5 C6 115.8(12) . .
C4 C5 C6 123.3(12) . .
O1 C6 O2 125.1(12) . .
O1 C6 C5 118.2(12) . .
O2 C6 C5 116.7(12) . .
O3 C7 O4 121.0(13) . .
O3 C7 C2 118.6(13) . .
O4 C7 C2 120.3(12) . .
C9 C8 Sn1 117.0(10) . .
C8 C9 C10 108.5(12) . .
C11 C10 C9 112.2(13) . .
C13 C12 Sn1 120.5(11) . .
C12 C13 C14 112.6(14) . .
C15 C14 C13 115.6(15) . .
C32 Sn21 C28 176.6(6) . .
C32 Sn21 O21 88.8(5) . .
C28 Sn21 O21 93.1(4) . .
C32 Sn21 O42 84.9(5) . 4_454
C28 Sn21 O42 92.6(5) . 4_454
O21 Sn21 O42 82.5(3) . 4_454
C32 Sn21 O3 93.7(5) . .
C28 Sn21 O3 83.4(4) . .
O21 Sn21 O3 157.2(3) . .
O42 Sn21 O3 75.2(3) 4_454 .
C32 Sn21 O4 88.5(5) . .
C28 Sn21 O4 91.3(4) . .
O21 Sn21 O4 148.1(3) . .
O42 Sn21 O4 128.9(3) 4_454 .
O3 Sn21 O4 54.7(3) . .
C32 Sn21 N21 93.2(5) . .
C28 Sn21 N21 90.2(5) . .
O21 Sn21 N21 69.8(3) . .
O42 Sn21 N21 152.3(3) 4_454 .
O3 Sn21 N21 132.4(4) . .
O4 Sn21 N21 78.5(3) . .
C25 N21 C21 119.0(12) . .
C25 N21 Sn21 113.5(9) . .
C21 N21 Sn21 127.4(9) . .
C26 O21 Sn21 121.0(8) . .
C26 O22 Sn1 131.9(9) . 4_454
C27 O23 Sn41 93.1(9) . .
C27 O24 Sn41 88.9(8) . .
N21 C21 C22 121.1(12) . .
C21 C22 C23 118.7(12) . .
C21 C22 C27 122.6(12) . 2_564
C23 C22 C27 118.8(12) . 2_564
C24 C23 C22 119.0(13) . .
C23 C24 C25 119.6(13) . .
N21 C25 C24 122.5(13) . .
N21 C25 C26 115.2(12) . .
C24 C25 C26 122.3(12) . .
O21 C26 O22 125.6(13) . .
O21 C26 C25 118.7(12) . .
O22 C26 C25 115.5(12) . .
O23 C27 O24 121.7(13) . .
O23 C27 C22 117.8(12) . 2_565
O24 C27 C22 120.2(13) . 2_565
C29 C28 Sn21 117.8(9) . .
C28 C29 C30 110.9(12) . .
C31 C30 C29 110.2(13) . .
C33 C32 Sn21 115.1(10) . .
C34 C33 C32 116.7(14) . .
C33 C34 C35 112.8(14) . .
C52 Sn41 C48 172.4(6) . .
C52 Sn41 O41 89.8(5) . .
C48 Sn41 O41 85.7(5) . .
C52 Sn41 O23 95.3(5) . .
C48 Sn41 O23 86.6(5) . .
O41 Sn41 O23 156.7(3) . .
C52 Sn41 O2 82.5(5) . .
C48 Sn41 O2 90.5(4) . .
O41 Sn41 O2 77.1(3) . .
O23 Sn41 O2 81.0(3) . .
C52 Sn41 O24 93.5(5) . .
C48 Sn41 O24 93.6(4) . .
O41 Sn41 O24 147.3(3) . .
O23 Sn41 O24 55.2(3) . .
O2 Sn41 O24 135.6(3) . .
C52 Sn41 N41 92.9(5) . .
C48 Sn41 N41 91.3(5) . .
O41 Sn41 N41 69.8(4) . .
O23 Sn41 N41 132.4(4) . .
O2 Sn41 N41 146.6(3) . .
O24 Sn41 N41 77.5(3) . .
C45 N41 C41 119.1(12) . .
C45 N41 Sn41 113.3(9) . .
C41 N41 Sn41 127.2(9) . .
C46 O41 Sn41 120.8(9) . .
C46 O42 Sn21 139.8(9) . 4
C47 O43 Sn1 97.2(8) . .
C47 O44 Sn1 87.4(8) . .
N41 C41 C42 121.4(13) . .
C41 C42 C43 118.1(13) . .
C41 C42 C47 121.5(12) . 2_565
C43 C42 C47 120.4(12) . 2_565
C44 C43 C42 121.0(13) . .
C43 C44 C45 117.9(14) . .
N41 C45 C44 122.2(13) . .
N41 C45 C46 116.4(12) . .
C44 C45 C46 121.2(13) . .
O41 C46 O42 125.2(13) . .
O41 C46 C45 118.4(12) . .
O42 C46 C45 116.4(12) . .
O43 C47 O44 121.0(12) . .
O43 C47 C42 118.0(12) . 2_564
O44 C47 C42 121.0(12) . 2_564
C49 C48 Sn41 117.4(10) . .
C50 C49 C48 110.1(12) . .
C51 C50 C49 109.4(13) . .
C53 C52 Sn41 114.4(10) . .
C54 C53 C52 113.2(13) . .
C53 C54 C55 113.9(14) . .

loop_
_geom_bond_atom_site_label_1
_geom_bond_atom_site_label_2
_geom_bond_distance
_geom_bond_site_symmetry_2
Sn1 C12 2.127(14) .
Sn1 C8 2.145(14) .
Sn1 O22 2.213(9) 4
Sn1 O1 2.241(9) .
Sn1 O43 2.316(10) .
Sn1 N1 2.425(11) .
Sn1 O44 2.525(10) .
N1 C1 1.348(16) .
N1 C5 1.355(17) .
O1 C6 1.260(16) .
O2 C6 1.288(15) .
O2 Sn41 2.329(9) .
O3 C7 1.247(17) .
O3 Sn21 2.365(10) .
O4 C7 1.266(16) .
O4 Sn21 2.396(9) .
C1 C2 1.382(18) .
C2 C3 1.387(19) .
C2 C7 1.521(18) .
C3 C4 1.376(18) .
C4 C5 1.379(19) .
C5 C6 1.477(18) .
C8 C9 1.511(19) .
C9 C10 1.57(2) .
C10 C11 1.51(2) .
C12 C13 1.51(2) .
C13 C14 1.51(2) .
C14 C15 1.51(2) .
Sn21 C32 2.096(14) .
Sn21 C28 2.116(14) .
Sn21 O21 2.234(9) .
Sn21 O42 2.242(9) 4_454
Sn21 N21 2.428(11) .
N21 C25 1.339(16) .
N21 C21 1.364(17) .
O21 C26 1.252(15) .
O22 C26 1.290(15) .
O22 Sn1 2.213(9) 4_454
O23 C27 1.246(16) .
O23 Sn41 2.325(10) .
O24 C27 1.265(16) .
O24 Sn41 2.404(9) .
C21 C22 1.392(18) .
C22 C23 1.412(18) .
C22 C27 1.505(18) 2_564
C23 C24 1.367(18) .
C24 C25 1.379(18) .
C25 C26 1.497(18) .
C27 C22 1.505(18) 2_565
C28 C29 1.545(19) .
C29 C30 1.55(2) .
C30 C31 1.52(2) .
C32 C33 1.55(2) .
C33 C34 1.47(2) .
C34 C35 1.50(2) .
Sn41 C52 2.121(14) .
Sn41 C48 2.143(14) .
Sn41 O41 2.266(9) .
Sn41 N41 2.437(11) .
N41 C45 1.339(17) .
N41 C41 1.341(16) .
O41 C46 1.262(16) .
O42 C46 1.263(16) .
O42 Sn21 2.242(9) 4
O43 C47 1.264(15) .
O44 C47 1.266(16) .
C41 C42 1.391(18) .
C42 C43 1.397(18) .
C42 C47 1.497(18) 2_565
C43 C44 1.340(19) .
C44 C45 1.408(18) .
C45 C46 1.497(18) .
C47 C42 1.497(18) 2_564
C48 C49 1.552(19) .
C49 C50 1.55(2) .
C50 C51 1.55(2) .
C52 C53 1.52(2) .
C53 C54 1.49(2) .
C54 C55 1.53(2) .
O91 C91 1.46(3) .
O92 C92 1.48(3) .
O93 C93 1.46(3) .

loop_
_geom_torsion_atom_site_label_1
_geom_torsion_atom_site_label_2
_geom_torsion_atom_site_label_3
_geom_torsion_atom_site_label_4
_geom_torsion
_geom_torsion_site_symmetry_1
_geom_torsion_site_symmetry_4
C12 Sn1 N1 C1 -73.8(12) . .
C8 Sn1 N1 C1 103.5(12) . .
O22 Sn1 N1 C1 -158.3(10) 4 .
O1 Sn1 N1 C1 -170.6(12) . .
O43 Sn1 N1 C1 11.4(13) . .
O44 Sn1 N1 C1 17.0(11) . .
C12 Sn1 N1 C5 106.4(10) . .
C8 Sn1 N1 C5 -76.3(10) . .
O22 Sn1 N1 C5 21.9(14) 4 .
O1 Sn1 N1 C5 9.6(9) . .
O43 Sn1 N1 C5 -168.4(8) . .
O44 Sn1 N1 C5 -162.8(10) . .
C12 Sn1 O1 C6 -106.1(10) . .
C8 Sn1 O1 C6 70.1(10) . .
O22 Sn1 O1 C6 166.4(10) 4 .
O43 Sn1 O1 C6 156.3(10) . .
N1 Sn1 O1 C6 -19.1(9) . .
O44 Sn1 O1 C6 -6.1(12) . .
C5 N1 C1 C2 -2(2) . .
Sn1 N1 C1 C2 178.1(9) . .
N1 C1 C2 C3 1(2) . .
N1 C1 C2 C7 -174.3(12) . .
C1 C2 C3 C4 5(2) . .
C7 C2 C3 C4 -179.6(13) . .
C2 C3 C4 C5 -10(2) . .
C1 N1 C5 C4 -3(2) . .
Sn1 N1 C5 C4 176.5(11) . .
C1 N1 C5 C6 178.8(12) . .
Sn1 N1 C5 C6 -1.4(15) . .
C3 C4 C5 N1 10(2) . .
C3 C4 C5 C6 -172.7(14) . .
Sn1 O1 C6 O2 -153.0(11) . .
Sn1 O1 C6 C5 25.9(16) . .
Sn41 O2 C6 O1 95.0(16) . .
Sn41 O2 C6 C5 -84.0(15) . .
N1 C5 C6 O1 -15.5(19) . .
C4 C5 C6 O1 166.7(13) . .
N1 C5 C6 O2 163.6(12) . .
C4 C5 C6 O2 -14(2) . .
Sn21 O3 C7 O4 5.2(15) . .
Sn21 O3 C7 C2 -171.5(11) . .
Sn21 O4 C7 O3 -5.2(15) . .
Sn21 O4 C7 C2 171.5(12) . .
C1 C2 C7 O3 155.5(14) . .
C3 C2 C7 O3 -20(2) . .
C1 C2 C7 O4 -21(2) . .
C3 C2 C7 O4 163.1(14) . .
O22 Sn1 C8 C9 67.8(11) 4 .
O1 Sn1 C8 C9 150.9(11) . .
O43 Sn1 C8 C9 -9.1(11) . .
N1 Sn1 C8 C9 -139.0(11) . .
O44 Sn1 C8 C9 -62.6(10) . .
Sn1 C8 C9 C10 -176.2(9) . .
C8 C9 C10 C11 -177.3(13) . .
O22 Sn1 C12 C13 102.9(12) 4 .
O1 Sn1 C12 C13 19.5(12) . .
O43 Sn1 C12 C13 179.6(12) . .
N1 Sn1 C12 C13 -50.3(12) . .
O44 Sn1 C12 C13 -126.6(11) . .
Sn1 C12 C13 C14 178.5(10) . .
C12 C13 C14 C15 177.7(14) . .
C7 O3 Sn21 C32 82.6(9) . .
C7 O3 Sn21 C28 -99.2(9) . .
C7 O3 Sn21 O21 178.5(9) . .
C7 O3 Sn21 O42 166.3(9) . 4_454
C7 O3 Sn21 O4 -2.9(8) . .
C7 O3 Sn21 N21 -15.1(10) . .
C7 O4 Sn21 C32 -92.8(9) . .
C7 O4 Sn21 C28 83.8(9) . .
C7 O4 Sn21 O21 -178.2(8) . .
C7 O4 Sn21 O42 -10.6(10) . 4_454
C7 O4 Sn21 O3 2.9(8) . .
C7 O4 Sn21 N21 173.7(9) . .
C32 Sn21 N21 C25 95.6(10) . .
C28 Sn21 N21 C25 -85.3(10) . .
O21 Sn21 N21 C25 7.9(9) . .
O42 Sn21 N21 C25 10.6(14) 4_454 .
O3 Sn21 N21 C25 -166.5(8) . .
O4 Sn21 N21 C25 -176.6(10) . .
C32 Sn21 N21 C21 -88.3(12) . .
C28 Sn21 N21 C21 90.8(12) . .
O21 Sn21 N21 C21 -175.9(12) . .
O42 Sn21 N21 C21 -173.3(10) 4_454 .
O3 Sn21 N21 C21 9.7(14) . .
O4 Sn21 N21 C21 -0.5(11) . .
C32 Sn21 O21 C26 -106.1(10) . .
C28 Sn21 O21 C26 76.7(10) . .
O42 Sn21 O21 C26 168.9(10) 4_454 .
O3 Sn21 O21 C26 157.0(10) . .
O4 Sn21 O21 C26 -20.8(13) . .
N21 Sn21 O21 C26 -12.3(9) . .
C25 N21 C21 C22 0(2) . .
Sn21 N21 C21 C22 -176.2(10) . .
N21 C21 C22 C23 1(2) . .
N21 C21 C22 C27 -179.3(13) . 2_564
C21 C22 C23 C24 -1(2) . .
C27 C22 C23 C24 179.5(13) 2_564 .
C22 C23 C24 C25 0(2) . .
C21 N21 C25 C24 -1(2) . .
Sn21 N21 C25 C24 175.7(11) . .
C21 N21 C25 C26 179.4(12) . .
Sn21 N21 C25 C26 -4.1(15) . .
C23 C24 C25 N21 1(2) . .
C23 C24 C25 C26 -179.3(14) . .
Sn21 O21 C26 O22 -169.4(10) . .
Sn21 O21 C26 C25 14.9(16) . .
Sn1 O22 C26 O21 -3(2) 4_454 .
Sn1 O22 C26 C25 172.9(8) 4_454 .
N21 C25 C26 O21 -6.4(18) . .
C24 C25 C26 O21 173.9(13) . .
N21 C25 C26 O22 177.6(12) . .
C24 C25 C26 O22 -2.2(19) . .
Sn41 O23 C27 O24 -10.9(14) . .
Sn41 O23 C27 C22 163.3(11) . 2_565
Sn41 O24 C27 O23 10.6(14) . .
Sn41 O24 C27 C22 -163.6(12) . 2_565
O21 Sn21 C28 C29 0.6(11) . .
O42 Sn21 C28 C29 -82.0(11) 4_454 .
O3 Sn21 C28 C29 -156.8(11) . .
O4 Sn21 C28 C29 149.0(11) . .
N21 Sn21 C28 C29 70.4(11) . .
Sn21 C28 C29 C30 171.1(10) . .
C28 C29 C30 C31 -176.5(13) . .
C28 Sn21 C32 C33 -27(10) . .
O21 Sn21 C32 C33 -152.1(11) . .
O42 Sn21 C32 C33 -69.5(11) 4_454 .
O3 Sn21 C32 C33 5.3(11) . .
O4 Sn21 C32 C33 59.8(11) . .
N21 Sn21 C32 C33 138.2(11) . .
Sn21 C32 C33 C34 175.2(11) . .
C32 C33 C34 C35 175.4(14) . .
C27 O23 Sn41 C52 96.5(9) . .
C27 O23 Sn41 C48 -90.9(9) . .
C27 O23 Sn41 O41 -161.7(9) . .
C27 O23 Sn41 O2 178.0(9) . .
C27 O23 Sn41 O24 5.9(8) . .
C27 O23 Sn41 N41 -2.2(10) . .
C6 O2 Sn41 C52 -157.5(12) . .
C6 O2 Sn41 C48 19.5(12) . .
C6 O2 Sn41 O41 -66.0(12) . .
C6 O2 Sn41 O23 105.9(12) . .
C6 O2 Sn41 O24 115.2(12) . .
C6 O2 Sn41 N41 -73.7(14) . .
C27 O24 Sn41 C52 -99.8(9) . .
C27 O24 Sn41 C48 77.4(9) . .
C27 O24 Sn41 O41 165.2(8) . .
C27 O24 Sn41 O23 -5.8(8) . .
C27 O24 Sn41 O2 -17.0(10) . .
C27 O24 Sn41 N41 168.0(9) . .
C52 Sn41 N41 C45 97.2(10) . .
C48 Sn41 N41 C45 -76.5(10) . .
O41 Sn41 N41 C45 8.5(9) . .
O23 Sn41 N41 C45 -163.0(8) . .
O2 Sn41 N41 C45 16.5(13) . .
O24 Sn41 N41 C45 -169.9(10) . .
C52 Sn41 N41 C41 -90.1(11) . .
C48 Sn41 N41 C41 96.3(11) . .
O41 Sn41 N41 C41 -178.8(11) . .
O23 Sn41 N41 C41 9.7(13) . .
O2 Sn41 N41 C41 -170.8(9) . .
O24 Sn41 N41 C41 2.8(10) . .
C52 Sn41 O41 C46 -103.6(11) . .
C48 Sn41 O41 C46 82.5(10) . .
O23 Sn41 O41 C46 153.5(10) . .
O2 Sn41 O41 C46 174.0(10) . .
O24 Sn41 O41 C46 -7.6(13) . .
N41 Sn41 O41 C46 -10.5(9) . .
C12 Sn1 O43 C47 97.0(9) . .
C8 Sn1 O43 C47 -78.9(8) . .
O22 Sn1 O43 C47 -174.2(8) 4 .
O1 Sn1 O43 C47 -163.8(10) . .
N1 Sn1 O43 C47 10.6(10) . .
O44 Sn1 O43 C47 3.9(7) . .
C12 Sn1 O44 C47 -89.6(8) . .
C8 Sn1 O44 C47 92.8(8) . .
O22 Sn1 O44 C47 -1.5(9) 4 .
O1 Sn1 O44 C47 168.7(8) . .
O43 Sn1 O44 C47 -3.9(7) . .
N1 Sn1 O44 C47 -178.7(8) . .
C45 N41 C41 C42 -6.0(19) . .
Sn41 N41 C41 C42 -178.4(9) . .
N41 C41 C42 C43 5(2) . .
N41 C41 C42 C47 -175.4(12) . 2_565
C41 C42 C43 C44 -2(2) . .
C47 C42 C43 C44 177.9(13) 2_565 .
C42 C43 C44 C45 1(2) . .
C41 N41 C45 C44 5(2) . .
Sn41 N41 C45 C44 178.5(10) . .
C41 N41 C45 C46 -179.9(11) . .
Sn41 N41 C45 C46 -6.6(15) . .
C43 C44 C45 N41 -3(2) . .
C43 C44 C45 C46 -177.5(13) . .
Sn41 O41 C46 O42 -168.8(10) . .
Sn41 O41 C46 C45 11.0(16) . .
Sn21 O42 C46 O41 -36(2) 4 .
Sn21 O42 C46 C45 144.5(10) 4 .
N41 C45 C46 O41 -2.2(19) . .
C44 C45 C46 O41 172.8(13) . .
N41 C45 C46 O42 177.6(12) . .
C44 C45 C46 O42 -7.4(19) . .
Sn1 O43 C47 O44 -7.4(14) . .
Sn1 O43 C47 C42 172.4(10) . 2_564
Sn1 O44 C47 O43 6.8(12) . .
Sn1 O44 C47 C42 -173.1(11) . 2_564
O41 Sn41 C48 C49 -147.4(10) . .
O23 Sn41 C48 C49 54.6(10) . .
O2 Sn41 C48 C49 135.6(10) . .
O24 Sn41 C48 C49 -0.2(10) . .
N41 Sn41 C48 C49 -77.8(10) . .
Sn41 C48 C49 C50 -175.0(10) . .
C48 C49 C50 C51 -178.9(12) . .
O41 Sn41 C52 C53 -140.6(11) . .
O23 Sn41 C52 C53 16.6(12) . .
O2 Sn41 C52 C53 -63.5(11) . .
O24 Sn41 C52 C53 72.0(11) . .
N41 Sn41 C52 C53 149.6(11) . .
Sn41 C52 C53 C54 164.7(12) . .
C52 C53 C54 C55 178.7(14) . .
